data_7027539
loop_
_publ_author_name
'Dilworth, Jonathan R.'
'Gibson, Vernon C.'
'Redshaw, Carl'
'White, Andrew J. P.'
'Williams, David J.'

_publ_section_title
;
 Molybdenum and tungsten mono-isodiazene complexes with alkyl ligands as
 ring-opening metathesis polymerisation procatalysts. Crystal and
 molecular structures of [Mo(CH2CMe2Ph)3(NNPh2)(OC6F5)],
 [W(CH2SiMe3)3(NNPh2)(OC6F5)] and [WCl2(NNPh2)(OC6F5)2(thf&#x200A;)]
;
_journal_issue 16
_journal_name_full 'Journal of the Chemical Society, Dalton Transactions'
_journal_page_first 2701
_journal_paper_doi 10.1039/a903770e
_journal_year 1999
_chemical_formula_sum 'C28 H18 Cl2 F10 N2 O3 W'
_chemical_formula_weight 875.19
_chemical_name_systematic
; 
 ? 
;
_space_group_IT_number 15
_symmetry_cell_setting monoclinic
_symmetry_space_group_name_Hall '-C 2yc'
_symmetry_space_group_name_H-M 'C 1 2/c 1'
_atom_sites_solution_hydrogens geom
_atom_sites_solution_primary direct
_atom_sites_solution_secondary difmap
_audit_creation_method SHELXL
_cell_angle_alpha 90.00
_cell_angle_beta 98.29(2)
_cell_angle_gamma 90.00
_cell_formula_units_Z 4
_cell_length_a 10.908(2)
_cell_length_b 13.007(2)
_cell_length_c 21.660(4)
_cell_measurement_reflns_used 28
_cell_measurement_temperature 293(2)
_cell_measurement_theta_max 12.54
_cell_measurement_theta_min 5.38
_cell_volume 3041.0(9)
_computing_cell_refinement 'Siemens XSCANS'
_computing_data_collection 'Siemens XSCANS'
_computing_data_reduction 'Siemens SHELXTL'
_computing_molecular_graphics 'Siemens SHELXTL'
_computing_publication_material 'Siemens SHELXTL'
_computing_structure_refinement 'SHELXL-93 (Sheldrick, 1993)'
_computing_structure_solution 'SHELXS-86 (Sheldrick, 1990)'
_diffrn_ambient_temperature 293(2)
_diffrn_measurement_device 'Siemens P4'
_diffrn_measurement_method '\w scans'
_diffrn_radiation_monochromator graphite
_diffrn_radiation_source 'fine-focus sealed tube'
_diffrn_radiation_type MoK\a
_diffrn_radiation_wavelength 0.71073
_diffrn_reflns_av_R_equivalents 0.0221
_diffrn_reflns_av_sigmaI/netI 0.0535
_diffrn_reflns_limit_h_max 12
_diffrn_reflns_limit_h_min 0
_diffrn_reflns_limit_k_max 15
_diffrn_reflns_limit_k_min 0
_diffrn_reflns_limit_l_max 25
_diffrn_reflns_limit_l_min -25
_diffrn_reflns_number 2551
_diffrn_reflns_theta_max 24.99
_diffrn_reflns_theta_min 2.45
_diffrn_standards_decay_% 6.13
_diffrn_standards_interval_count 97
_diffrn_standards_number 3
_exptl_absorpt_coefficient_mu 4.070
_exptl_absorpt_correction_T_max 0.8154
_exptl_absorpt_correction_T_min 0.3887
_exptl_absorpt_correction_type Lamina
_exptl_crystal_colour Orange
_exptl_crystal_density_diffrn 1.912
_exptl_crystal_description 'platy prisms'
_exptl_crystal_F_000 1688
_exptl_crystal_size_max 0.53
_exptl_crystal_size_mid 0.43
_exptl_crystal_size_min 0.10
_refine_diff_density_max 0.567
_refine_diff_density_min -0.499
_refine_diff_density_rms 0.105
_refine_ls_extinction_method none
_refine_ls_goodness_of_fit_all 1.017
_refine_ls_goodness_of_fit_obs 1.040
_refine_ls_matrix_type full
_refine_ls_number_parameters 198
_refine_ls_number_reflns 2412
_refine_ls_number_restraints 0
_refine_ls_restrained_S_all 1.017
_refine_ls_restrained_S_obs 1.040
_refine_ls_R_factor_all 0.0487
_refine_ls_R_factor_obs 0.0360
_refine_ls_shift/esd_max 0.000
_refine_ls_shift/esd_mean 0.000
_refine_ls_structure_factor_coef Fsqd
_refine_ls_weighting_details 'w=1/[\s^2^(Fo^2^)+(0.0421P)^2^+0.0000P] where P=(Fo^2^+2Fc^2^)/3'
_refine_ls_weighting_scheme calc
_refine_ls_wR_factor_all 0.0858
_refine_ls_wR_factor_obs 0.0803
_reflns_number_observed 2050
_reflns_number_total 2412
_reflns_observed_criterion >2sigma(I)
_cod_data_source_file 903770esup1.cif
_cod_data_source_block VG9760
_cod_depositor_comments
;
The following automatic conversions were performed:

'_symmetry_cell_setting' value 'Monoclinic' changed to 'monoclinic'
according to /home/saulius/struct/CIF-dictionaries/cif_core.dic
dictionary named 'cif_core.dic' version 2.4.2 from 2011-04-26.

Automatic conversion script
Id: cif_fix_values 1891 2012-01-12 08:04:46Z andrius 

The following automatic conversions were performed:

'_refine_ls_weighting_scheme' value 'calc
w=1/[\s^2^(Fo^2^)+(0.0421P)^2^+0.0000P] where P=(Fo^2^+2Fc^2^)/3' was
changed to 'calc'. New tag '_refine_ls_weighting_details' was
created. The value of the new tag was set to
'w=1/[\s^2^(Fo^2^)+(0.0421P)^2^+0.0000P] where P=(Fo^2^+2Fc^2^)/3'.

Automatic conversion script
Id: cif_fix_values 3143 2015-03-26 13:38:13Z robertas 
;
_cod_original_sg_symbol_H-M C2/c
_cod_original_formula_sum 'C28 H18 N2 O3 F10 Cl2 W'
_cod_database_code 7027539

loop_
_symmetry_equiv_pos_as_xyz
'x, y, z'
'-x, y, -z+1/2'
'x+1/2, y+1/2, z'
'-x+1/2, y+1/2, -z+1/2'
'-x, -y, -z'
'x, -y, z-1/2'
'-x+1/2, -y+1/2, -z'
'x+1/2, -y+1/2, z-1/2'

loop_
_atom_site_aniso_label
_atom_site_aniso_U_11
_atom_site_aniso_U_22
_atom_site_aniso_U_33
_atom_site_aniso_U_23
_atom_site_aniso_U_13
_atom_site_aniso_U_12
W 0.0484(2) 0.0305(2) 0.0435(2) 0.000 0.0174(2) 0.000
Cl 0.0530(10) 0.0522(10) 0.0848(14) 0.0016(9) 0.0248(10) 0.0059(8)
N1 0.044(4) 0.035(3) 0.041(4) 0.000 0.016(4) 0.000
N2 0.064(5) 0.032(4) 0.056(5) 0.000 0.029(5) 0.000
O1 0.071(3) 0.045(3) 0.047(3) 0.001(2) 0.014(3) -0.007(2)
O2 0.077(5) 0.032(3) 0.056(4) 0.000 0.016(4) 0.000
C1 0.088(6) 0.043(4) 0.060(5) 0.001(4) 0.028(4) -0.009(4)
C2 0.108(8) 0.045(4) 0.066(6) -0.012(4) 0.020(6) -0.002(4)
C3 0.109(8) 0.073(6) 0.061(5) -0.006(4) 0.041(6) 0.017(5)
C4 0.076(6) 0.079(6) 0.079(6) -0.006(5) 0.043(6) 0.013(5)
C5 0.060(5) 0.052(4) 0.067(5) 0.002(4) 0.028(4) -0.004(4)
C6 0.060(4) 0.039(3) 0.041(4) 0.002(3) 0.014(3) 0.009(3)
C7 0.081(6) 0.047(3) 0.043(4) -0.001(3) 0.009(4) 0.008(4)
C8 0.106(8) 0.050(4) 0.059(5) -0.001(4) -0.022(5) 0.006(5)
F8 0.085(4) 0.071(3) 0.128(6) 0.001(4) -0.008(4) -0.019(3)
C9 0.169(14) 0.064(6) 0.074(8) -0.022(6) -0.035(9) 0.025(7)
F9 0.203(9) 0.075(4) 0.141(7) -0.046(4) -0.079(7) 0.021(5)
C10 0.235(20) 0.084(8) 0.057(6) -0.025(6) -0.015(10) 0.052(10)
F10 0.370(17) 0.150(7) 0.074(5) -0.056(5) 0.019(8) 0.079(9)
C11 0.196(16) 0.116(10) 0.062(7) 0.012(7) 0.064(9) 0.049(11)
F11 0.302(15) 0.196(9) 0.111(7) 0.003(7) 0.132(9) 0.041(10)
C12 0.123(9) 0.076(6) 0.065(6) 0.008(5) 0.035(6) 0.005(6)
F12 0.150(6) 0.100(4) 0.097(5) 0.008(4) 0.071(5) -0.026(4)
C13 0.099(7) 0.043(4) 0.082(7) 0.012(4) 0.030(6) -0.015(4)
C14 0.077(6) 0.039(4) 0.116(9) 0.019(4) -0.004(7) -0.007(4)

loop_
_atom_site_label
_atom_site_type_symbol
_atom_site_fract_x
_atom_site_fract_y
_atom_site_fract_z
_atom_site_U_iso_or_equiv
_atom_site_thermal_displace_type
_atom_site_occupancy
_atom_site_calc_flag
_atom_site_refinement_flags
W W 0.5000 0.42919(3) -0.2500 0.03973(13) Uani 1 d S
Cl Cl 0.2883(2) 0.44369(14) -0.23951(11) 0.0619(5) Uani 1 d .
N1 N 0.5000 0.2956(5) -0.2500 0.039(2) Uani 1 d S
N2 N 0.5000 0.1943(5) -0.2500 0.049(2) Uani 1 d S
O1 O 0.4605(5) 0.4528(3) -0.3388(3) 0.0538(12) Uani 1 d .
O2 O 0.5000 0.5995(5) -0.2500 0.054(2) Uani 1 d S
C1 C 0.4765(5) 0.0588(4) -0.3277(3) 0.062(2) Uani 1 d G
H1A H 0.4071(5) 0.0350(4) -0.3117(3) 0.075 Uiso 1 calc R
C2 C 0.5156(6) 0.0093(3) -0.3783(3) 0.072(3) Uani 1 d G
H2A H 0.4724(8) -0.0475(5) -0.3961(4) 0.087 Uiso 1 calc R
C3 C 0.6193(6) 0.0448(4) -0.4023(3) 0.078(3) Uani 1 d G
H3A H 0.6455(9) 0.0118(6) -0.4362(3) 0.094 Uiso 1 calc R
C4 C 0.6838(5) 0.1298(4) -0.3757(3) 0.075(3) Uani 1 d G
H4A H 0.7532(7) 0.1536(6) -0.3918(4) 0.090 Uiso 1 calc R
C5 C 0.6447(5) 0.1792(3) -0.3251(3) 0.058(2) Uani 1 d G
H5A H 0.6879(6) 0.2361(5) -0.3073(4) 0.070 Uiso 1 calc R
C6 C 0.5410(5) 0.1437(3) -0.3011(2) 0.046(2) Uani 1 d G
C7 C 0.4685(9) 0.3943(5) -0.3880(4) 0.057(2) Uani 1 d .
C8 C 0.3923(11) 0.3092(6) -0.4032(5) 0.075(3) Uani 1 d .
F8 F 0.3079(6) 0.2839(4) -0.3672(4) 0.097(2) Uani 1 d .
C9 C 0.4016(16) 0.2502(8) -0.4558(6) 0.108(5) Uani 1 d .
F9 F 0.3296(10) 0.1684(5) -0.4694(4) 0.150(4) Uani 1 d .
C10 C 0.4860(20) 0.2722(10) -0.4942(6) 0.129(7) Uani 1 d .
F10 F 0.4971(14) 0.2171(7) -0.5444(4) 0.199(6) Uani 1 d .
C11 C 0.5598(17) 0.3562(11) -0.4800(6) 0.120(6) Uani 1 d .
F11 F 0.6437(13) 0.3845(9) -0.5178(4) 0.193(5) Uani 1 d .
C12 C 0.5532(12) 0.4171(8) -0.4287(5) 0.086(3) Uani 1 d .
F12 F 0.6249(8) 0.4999(5) -0.4165(4) 0.111(2) Uani 1 d .
C13 C 0.5509(10) 0.6628(6) -0.2950(5) 0.073(3) Uani 1 d .
H13A H 0.5208(10) 0.6406(6) -0.3372(5) 0.088 Uiso 1 calc R
H13B H 0.6407(10) 0.6597(6) -0.2885(5) 0.088 Uiso 1 calc R
C14 C 0.5066(10) 0.7703(6) -0.2838(5) 0.079(3) Uani 1 d .
H14A H 0.5667(10) 0.8212(6) -0.2927(5) 0.095 Uiso 1 calc R
H14B H 0.4279(10) 0.7843(6) -0.3094(5) 0.095 Uiso 1 calc R

loop_
_atom_type_symbol
_atom_type_description
_atom_type_scat_dispersion_real
_atom_type_scat_dispersion_imag
_atom_type_scat_source
C C 0.0033 0.0016 'International Tables Vol C Tables 4.2.6.8 and 6.1.1.4'
H H 0.0000 0.0000 'International Tables Vol C Tables 4.2.6.8 and 6.1.1.4'
N N 0.0061 0.0033 'International Tables Vol C Tables 4.2.6.8 and 6.1.1.4'
O O 0.0106 0.0060 'International Tables Vol C Tables 4.2.6.8 and 6.1.1.4'
F F 0.0171 0.0103 'International Tables Vol C Tables 4.2.6.8 and 6.1.1.4'
Cl Cl 0.1484 0.1585 'International Tables Vol C Tables 4.2.6.8 and 6.1.1.4'
W W -0.8490 6.8722 'International Tables Vol C Tables 4.2.6.8 and 6.1.1.4'

loop_
_geom_angle_atom_site_label_1
_geom_angle_atom_site_label_2
_geom_angle_atom_site_label_3
_geom_angle
_geom_angle_site_symmetry_1
_geom_angle_site_symmetry_3
N1 W O1 99.12(13) . 2_654
N1 W O1 99.12(13) . .
O1 W O1 161.8(3) 2_654 .
N1 W O2 180.0 . .
O1 W O2 80.88(13) 2_654 .
O1 W O2 80.88(13) . .
N1 W Cl 94.58(4) . .
O1 W Cl 88.4(2) 2_654 .
O1 W Cl 90.1(2) . .
O2 W Cl 85.42(4) . .
N1 W Cl 94.58(4) . 2_654
O1 W Cl 90.1(2) 2_654 2_654
O1 W Cl 88.4(2) . 2_654
O2 W Cl 85.42(4) . 2_654
Cl W Cl 170.84(9) . 2_654
N2 N1 W 180.0 . .
N1 N2 C6 117.7(5) . 2_654
N1 N2 C6 117.7(3) . .
C6 N2 C6 124.6(8) 2_654 .
C7 O1 W 132.8(5) . .
C13 O2 C13 110.6(8) 2_654 .
C13 O2 W 124.7(4) 2_654 .
C13 O2 W 124.7(4) . .
C2 C1 C6 120.0 . .
C1 C2 C3 120.0 . .
C4 C3 C2 120.0 . .
C3 C4 C5 120.0 . .
C6 C5 C4 120.0 . .
C5 C6 C1 120.0 . .
C5 C6 N2 120.3(4) . .
C1 C6 N2 119.7(4) . .
O1 C7 C8 122.7(8) . .
O1 C7 C12 120.8(8) . .
C8 C7 C12 116.4(9) . .
F8 C8 C9 118.9(11) . .
F8 C8 C7 119.8(8) . .
C9 C8 C7 121.4(12) . .
F9 C9 C10 117.7(12) . .
F9 C9 C8 120.8(16) . .
C10 C9 C8 121.5(13) . .
F10 C10 C9 122.7(17) . .
F10 C10 C11 119.9(18) . .
C9 C10 C11 117.5(11) . .
F11 C11 C10 120.4(14) . .
F11 C11 C12 116.6(15) . .
C10 C11 C12 123.0(14) . .
F12 C12 C11 121.8(11) . .
F12 C12 C7 117.9(9) . .
C11 C12 C7 120.3(12) . .
O2 C13 C14 104.8(7) . .
C14 C14 C13 103.7(6) 2_654 .

loop_
_geom_bond_atom_site_label_1
_geom_bond_atom_site_label_2
_geom_bond_distance
_geom_bond_site_symmetry_2
W N1 1.738(7) .
W O1 1.934(5) 2_654
W O1 1.934(5) .
W O2 2.215(6) .
W Cl 2.360(2) .
W Cl 2.360(2) 2_654
N1 N2 1.317(10) .
N2 C6 1.415(6) 2_654
N2 C6 1.415(5) .
O1 C7 1.323(9) .
O2 C13 1.447(8) 2_654
O2 C13 1.447(8) .
C1 C2 1.39 .
C1 C6 1.39 .
C2 C3 1.39 .
C3 C4 1.39 .
C4 C5 1.39 .
C5 C6 1.39 .
C7 C8 1.395(12) .
C7 C12 1.396(13) .
C8 F8 1.331(13) .
C8 C9 1.389(15) .
C9 F9 1.330(15) .
C9 C10 1.36(2) .
C10 F10 1.322(13) .
C10 C11 1.36(2) .
C11 F11 1.36(2) .
C11 C12 1.38(2) .
C12 F12 1.336(13) .
C13 C14 1.510(11) .
C14 C14 1.49(2) 2_654
